data_7218395
loop_
_publ_author_name
'Pourayoubi, Mehrdad'
'Toghraee, Maryam'
'Zhu, Jianfeng'
'Du\<sek, Michal'
'Bereciartua, Pablo J.'
'Eigner, V\'aclav'

_publ_section_title
;
 Database analysis of hydrogen bond patterns in phosphoric triamides
 completed with seven new compounds: a crystallographic and15N NMR study
;
_journal_issue 47
_journal_name_full CrystEngComm
_journal_page_first 10870
_journal_paper_doi 10.1039/C4CE01793E
_journal_volume 16
_journal_year 2014
_chemical_formula_moiety 'C35 H32 Cl2 N3 O2 P1'
_chemical_formula_sum 'C35 H32 Cl2 N3 O2 P'
_chemical_formula_weight 628.5
_chemical_name_systematic ' ?'
_space_group_IT_number 2
_symmetry_cell_setting triclinic
_symmetry_Int_Tables_number 2
_symmetry_space_group_name_Hall '-P 1'
_symmetry_space_group_name_H-M 'P -1'
_cell_angle_alpha 94.263(2)
_cell_angle_beta 98.121(3)
_cell_angle_gamma 116.378(3)
_cell_formula_units_Z 4
_cell_length_a 11.3453(4)
_cell_length_b 12.3967(4)
_cell_length_c 25.1236(8)
_cell_measurement_reflns_used 11885
_cell_measurement_temperature 120.00(14)
_cell_measurement_theta_max 66.99
_cell_measurement_theta_min 3.59
_cell_volume 3096.2(2)
_computing_cell_refinement
;
CrysAlisPro, Agilent Technologies,
Version 1.171.35.21 (release 20-01-2012 CrysAlis171 .NET)
(compiled Jan 23 2012,18:06:46)
;
_computing_data_collection
;
CrysAlisPro, Agilent Technologies,
Version 1.171.35.21 (release 20-01-2012 CrysAlis171 .NET)
(compiled Jan 23 2012,18:06:46)
;
_computing_data_reduction
;
CrysAlisPro, Agilent Technologies,
Version 1.171.35.21 (release 20-01-2012 CrysAlis171 .NET)
(compiled Jan 23 2012,18:06:46)
;
_diffrn_ambient_temperature 120
_diffrn_detector_area_resol_mean 10.3784
_diffrn_measured_fraction_theta_full 0.98
_diffrn_measured_fraction_theta_max 0.98
_diffrn_measurement_device 'four-cycle diffractometer'
_diffrn_measurement_device_type 'Xcalibur, Atlas, Gemini ultra'
_diffrn_measurement_method '\w scans'
_diffrn_radiation_monochromator mirror
_diffrn_radiation_probe x-ray
_diffrn_radiation_source 'Enhance Ultra (Cu) X-ray Source'
_diffrn_radiation_type 'Cu K\a'
_diffrn_radiation_wavelength 1.5418
_diffrn_reflns_av_R_equivalents 0.0259
_diffrn_reflns_av_sigmaI/netI 0.0309
_diffrn_reflns_limit_h_max 13
_diffrn_reflns_limit_h_min -13
_diffrn_reflns_limit_k_max 14
_diffrn_reflns_limit_k_min -8
_diffrn_reflns_limit_l_max 29
_diffrn_reflns_limit_l_min -29
_diffrn_reflns_number 21428
_diffrn_reflns_theta_full 66.88
_diffrn_reflns_theta_max 67.1
_diffrn_reflns_theta_min 3.6
_exptl_absorpt_coefficient_mu 2.665
_exptl_absorpt_correction_T_max 0.723
_exptl_absorpt_correction_T_min 0.562
_exptl_absorpt_correction_type analytical
_exptl_absorpt_process_details
;
analytical: 
   CrysAlisPro, Agilent Technologies, Version 1.171.35.19
   Analytical numeric absorption correction based on crystal shape
;
_exptl_crystal_density_diffrn 1.348
_exptl_crystal_F_000 1312
_exptl_crystal_size_max 0.302
_exptl_crystal_size_mid 0.22
_exptl_crystal_size_min 0.203
_refine_diff_density_max 0.23
_refine_diff_density_min -0.21
_refine_ls_extinction_method none
_refine_ls_goodness_of_fit_gt 1.44
_refine_ls_goodness_of_fit_ref 1.37
_refine_ls_hydrogen_treatment mixed
_refine_ls_number_constraints 250
_refine_ls_number_parameters 781
_refine_ls_number_reflns 10806
_refine_ls_number_restraints 0
_refine_ls_R_factor_all 0.0387
_refine_ls_R_factor_gt 0.0296
_refine_ls_shift/su_max 0.0242
_refine_ls_shift/su_mean 0.0011
_refine_ls_structure_factor_coef Fsqd
_refine_ls_weighting_details w=1/(\s^2^(I)+0.0004I^2^)
_refine_ls_weighting_scheme sigma
_refine_ls_wR_factor_gt 0.0656
_refine_ls_wR_factor_ref 0.0698
_reflns_number_gt 8878
_reflns_number_total 10806
_reflns_threshold_expression I>3\s(I)
_cod_data_source_file c4ce01793e2.cif
_cod_data_source_block I
_cod_depositor_comments
;
The following automatic conversions were performed:

'_diffrn_radiation_probe' value 'X-ray' changed to 'x-ray' according
to
/usr/data/users/saulius/crontab/automatic-downloads/rss-feeds/RSC/lib/dictionaries/cif_core.dic
dictionary named 'cif_core.dic' version 2.4.2 from 2011-04-26.

Automatic conversion script
Id: cif_fix_values 2827 2014-09-09 07:05:25Z andrius 

 Adding full bibliography for 7218388--7218395.cif.
;
_cod_original_formula_sum 'C35 H32 Cl2 N3 O2 P1'
_cod_database_code 7218395

loop_
_symmetry_equiv_pos_site_id
_symmetry_equiv_pos_as_xyz
1 x,y,z
2 -x,-y,-z

loop_
_atom_site_label
_atom_site_type_symbol
_atom_site_fract_x
_atom_site_fract_y
_atom_site_fract_z
_atom_site_adp_type
_atom_site_U_iso_or_equiv
_atom_site_symmetry_multiplicity
_atom_site_occupancy
_atom_site_calc_flag
Cl13a Cl 0.83584(4) 1.12138(4) 0.267269(17) Uani 0.03000(15) 2 1 d
Cl12a Cl 0.33720(4) 1.08451(3) 0.218071(16) Uani 0.02577(14) 2 1 d
Cl13b Cl 0.29068(4) 0.41394(4) 0.280663(19) Uani 0.03431(16) 2 1 d
Cl12b Cl -0.15630(5) 0.45332(4) 0.202911(18) Uani 0.03502(17) 2 1 d
P1a P 0.41302(4) 0.76416(3) 0.163974(15) Uani 0.01801(14) 2 1 d
P1b P 0.26062(4) 0.77245(3) 0.326118(16) Uani 0.01794(14) 2 1 d
O2b O 0.35605(10) 0.86691(9) 0.29940(4) Uani 0.0215(4) 2 1 d
O2a O 0.31924(11) 0.67015(9) 0.19137(4) Uani 0.0227(4) 2 1 d
O5b O 0.04018(11) 0.50713(9) 0.32168(5) Uani 0.0248(4) 2 1 d
O5a O 0.60422(11) 1.03557(9) 0.15837(5) Uani 0.0267(4) 2 1 d
N3b N 0.20398(13) 0.64083(11) 0.28265(6) Uani 0.0205(5) 2 1 d
N29b N 0.31797(13) 0.74790(10) 0.38533(5) Uani 0.0199(5) 2 1 d
N29a N 0.54817(13) 0.75495(11) 0.15300(5) Uani 0.0198(5) 2 1 d
N14a N 0.33557(12) 0.76926(11) 0.10478(5) Uani 0.0202(5) 2 1 d
N14b N 0.14016(13) 0.80554(11) 0.33702(5) Uani 0.0195(5) 2 1 d
N3a N 0.47221(13) 0.89650(11) 0.20694(6) Uani 0.0192(5) 2 1 d
C31b C 0.30957(17) 0.58780(13) 0.44236(7) Uani 0.0256(6) 2 1 d
C4b C 0.10220(15) 0.52963(13) 0.28480(6) Uani 0.0199(6) 2 1 d
C23a C 0.17729(15) 0.56937(14) 0.04793(7) Uani 0.0244(6) 2 1 d
C11a C 0.71855(16) 1.17120(13) 0.27742(7) Uani 0.0226(6) 2 1 d
C16a C 0.34481(15) 0.90942(13) 0.03763(7) Uani 0.0245(6) 2 1 d
C42b C 0.74608(17) 0.96542(14) 0.49670(7) Uani 0.0269(6) 2 1 d
C8a C 0.53528(18) 1.25206(13) 0.29618(7) Uani 0.0281(7) 2 1 d
C7b C -0.04771(16) 0.39127(13) 0.19785(7) Uani 0.0244(6) 2 1 d
C11b C 0.14800(16) 0.37394(13) 0.23153(7) Uani 0.0243(6) 2 1 d
C20a C 0.25675(19) 1.05341(16) 0.04562(9) Uani 0.0372(8) 2 1 d
C4a C 0.55657(15) 1.01154(13) 0.19887(6) Uani 0.0194(6) 2 1 d
C38b C 0.53222(16) 0.91976(13) 0.44059(7) Uani 0.0217(6) 2 1 d
C30a C 0.53591(16) 0.66883(13) 0.10637(7) Uani 0.0228(6) 2 1 d
C34a C 0.50086(18) 0.31754(15) 0.13297(8) Uani 0.0327(7) 2 1 d
C20b C -0.29910(17) 0.59627(14) 0.30885(7) Uani 0.0276(6) 2 1 d
C17b C -0.13979(17) 0.79304(14) 0.38911(7) Uani 0.0281(6) 2 1 d
C6a C 0.59022(16) 1.11162(13) 0.24543(6) Uani 0.0207(6) 2 1 d
C41b C 0.81301(17) 1.04270(14) 0.46212(7) Uani 0.0293(6) 2 1 d
C7a C 0.49992(16) 1.15413(13) 0.25600(7) Uani 0.0224(6) 2 1 d
C37b C 0.37986(15) 0.85319(13) 0.43014(6) Uani 0.0213(6) 2 1 d
C15b C 0.06586(15) 0.76766(13) 0.38167(6) Uani 0.0215(6) 2 1 d
C16b C -0.08224(15) 0.72939(13) 0.36459(6) Uani 0.0212(6) 2 1 d
C6b C 0.06856(15) 0.43165(13) 0.23706(7) Uani 0.0215(6) 2 1 d
C35a C 0.46336(17) 0.37963(14) 0.16957(8) Uani 0.0290(6) 2 1 d
C17a C 0.32617(16) 0.90829(15) -0.01825(7) Uani 0.0288(6) 2 1 d
C21b C -0.16429(16) 0.62941(13) 0.32456(7) Uani 0.0244(6) 2 1 d
C41a C 1.03093(17) 0.85873(15) 0.14756(8) Uani 0.0312(7) 2 1 d
C40a C 0.96287(17) 0.75376(15) 0.16905(7) Uani 0.0295(7) 2 1 d
C26a C 0.15055(18) 0.36662(17) -0.01892(9) Uani 0.0379(7) 2 1 d
C22a C 0.19305(15) 0.67934(13) 0.08423(7) Uani 0.0233(6) 2 1 d
C10b C 0.11566(17) 0.28200(14) 0.18879(8) Uani 0.0298(7) 2 1 d
C39b C 0.60089(17) 0.99714(14) 0.40585(7) Uani 0.0287(7) 2 1 d
C36b C 0.4020(2) 0.58674(15) 0.48455(8) Uani 0.0332(7) 2 1 d
C18b C -0.27520(17) 0.76002(15) 0.37366(8) Uani 0.0339(7) 2 1 d
C39a C 0.84332(17) 0.73056(15) 0.18526(7) Uani 0.0259(6) 2 1 d
C36a C 0.47285(16) 0.49319(14) 0.16164(7) Uani 0.0258(6) 2 1 d
C38a C 0.79065(15) 0.81221(13) 0.18103(6) Uani 0.0218(6) 2 1 d
C22b C 0.11441(15) 0.89270(13) 0.30663(7) Uani 0.0219(6) 2 1 d
C23b C 0.16090(16) 1.01579(13) 0.34088(7) Uani 0.0227(6) 2 1 d
C31a C 0.52290(15) 0.54618(13) 0.11768(7) Uani 0.0229(6) 2 1 d
C25a C 0.16906(19) 0.37109(16) 0.03703(9) Uani 0.0385(8) 2 1 d
C28a C 0.15876(16) 0.56393(15) -0.00838(7) Uani 0.0279(6) 2 1 d
C43b C 0.60609(16) 0.90531(13) 0.48591(7) Uani 0.0245(6) 2 1 d
C10a C 0.75648(17) 1.26843(14) 0.31816(7) Uani 0.0282(6) 2 1 d
C19a C 0.23744(19) 1.05086(16) -0.01032(8) Uani 0.0379(8) 2 1 d
C33b C 0.1319(2) 0.46058(18) 0.48632(9) Uani 0.0434(9) 2 1 d
C27a C 0.14588(17) 0.46292(16) -0.04146(8) Uani 0.0338(7) 2 1 d
C15a C 0.40527(16) 0.83441(14) 0.06307(6) Uani 0.0231(6) 2 1 d
C43a C 0.86085(17) 0.91883(15) 0.16079(7) Uani 0.0293(7) 2 1 d
C19b C -0.35527(17) 0.66121(15) 0.33316(8) Uani 0.0309(7) 2 1 d
C24a C 0.18247(17) 0.47203(14) 0.07043(8) Uani 0.0309(7) 2 1 d
C32b C 0.17384(19) 0.52423(15) 0.44357(8) Uani 0.0340(7) 2 1 d
C24b C 0.29625(16) 1.08954(13) 0.36262(7) Uani 0.0237(6) 2 1 d
C37a C 0.66041(16) 0.78511(14) 0.19936(7) Uani 0.0223(6) 2 1 d
C8b C -0.08236(18) 0.30014(14) 0.15430(7) Uani 0.0288(6) 2 1 d
C30b C 0.35725(16) 0.65133(13) 0.39458(7) Uani 0.0231(6) 2 1 d
C9a C 0.66358(18) 1.30789(14) 0.32724(7) Uani 0.0305(7) 2 1 d
C42a C 0.97971(18) 0.94098(15) 0.14364(8) Uani 0.0342(7) 2 1 d
C32a C 0.55902(17) 0.48249(15) 0.08098(7) Uani 0.0286(7) 2 1 d
C34b C 0.2255(2) 0.46066(17) 0.52832(8) Uani 0.0451(9) 2 1 d
C18a C 0.27313(18) 0.97876(16) -0.04212(8) Uani 0.0351(7) 2 1 d
C40b C 0.74047(18) 1.05828(16) 0.41687(8) Uani 0.0333(7) 2 1 d
C28b C 0.07009(17) 1.05894(15) 0.34967(8) Uani 0.0299(7) 2 1 d
C21a C 0.31032(17) 0.98365(14) 0.06947(7) Uani 0.0299(7) 2 1 d
C35b C 0.3603(2) 0.52337(16) 0.52737(8) Uani 0.0422(9) 2 1 d
C25b C 0.33957(17) 1.20324(14) 0.39274(7) Uani 0.0284(6) 2 1 d
C27b C 0.11347(19) 1.17289(15) 0.37985(8) Uani 0.0353(8) 2 1 d
C33a C 0.54707(19) 0.36846(15) 0.08836(8) Uani 0.0356(7) 2 1 d
C9b C 0.00105(18) 0.24714(14) 0.14994(7) Uani 0.0295(7) 2 1 d
C26b C 0.24838(19) 1.24531(15) 0.40187(7) Uani 0.0317(7) 2 1 d
H1n3a H 0.4420(18) 0.8894(15) 0.2368(8) Uiso 0.0231 2 1 d
H1n3b H 0.2365(19) 0.6484(16) 0.2555(9) Uiso 0.0246 2 1 d
H1c42b H 0.795569 0.953216 0.527904 Uiso 0.0323 2 1 d
H1c8a H 0.471598 1.28061 0.302316 Uiso 0.0337 2 1 d
H1c20a H 0.232812 1.10387 0.06795 Uiso 0.0447 2 1 d
H1c30a H 0.609722 0.70721 0.088225 Uiso 0.0274 2 1 d
H2c30a H 0.462422 0.657013 0.078385 Uiso 0.0274 2 1 d
H1c34a H 0.494803 0.239613 0.138559 Uiso 0.0393 2 1 d
H1c20b H -0.354228 0.52774 0.280879 Uiso 0.0331 2 1 d
H1c17b H -0.084895 0.861194 0.417282 Uiso 0.0337 2 1 d
H1c41b H 0.909263 1.085306 0.469455 Uiso 0.0351 2 1 d
H1c37b H 0.350699 0.826252 0.462982 Uiso 0.0255 2 1 d
H2c37b H 0.345204 0.909579 0.422656 Uiso 0.0255 2 1 d
H1c15b H 0.104232 0.833239 0.411717 Uiso 0.0257 2 1 d
H2c15b H 0.077315 0.701717 0.395084 Uiso 0.0257 2 1 d
H1c35a H 0.430687 0.344408 0.200544 Uiso 0.0347 2 1 d
H1c17a H 0.350261 0.858135 -0.040687 Uiso 0.0345 2 1 d
H1c21b H -0.126865 0.583039 0.307708 Uiso 0.0292 2 1 d
H1c41a H 1.112848 0.874364 0.135492 Uiso 0.0375 2 1 d
H1c40a H 0.998557 0.69692 0.172729 Uiso 0.0354 2 1 d
H1c26a H 0.141013 0.296676 -0.041907 Uiso 0.0455 2 1 d
H1c22a H 0.147272 0.71782 0.064673 Uiso 0.028 2 1 d
H2c22a H 0.149657 0.653671 0.114434 Uiso 0.028 2 1 d
H1c10b H 0.171897 0.243228 0.186227 Uiso 0.0357 2 1 d
H1c39b H 0.551763 1.008313 0.374204 Uiso 0.0344 2 1 d
H1c36b H 0.496034 0.630322 0.484216 Uiso 0.0398 2 1 d
H1c18b H -0.313258 0.80531 0.390918 Uiso 0.0406 2 1 d
H1c39a H 0.796057 0.656862 0.199655 Uiso 0.031 2 1 d
H1c36a H 0.444644 0.534893 0.186701 Uiso 0.0309 2 1 d
H1c22b H 0.020313 0.85833 0.291624 Uiso 0.0262 2 1 d
H2c22b H 0.157388 0.903747 0.275758 Uiso 0.0262 2 1 d
H1c25a H 0.17266 0.304167 0.052812 Uiso 0.0462 2 1 d
H1c28a H 0.154849 0.63045 -0.024434 Uiso 0.0334 2 1 d
H1c43b H 0.559949 0.852863 0.510355 Uiso 0.0294 2 1 d
H1c10a H 0.84563 1.307724 0.339699 Uiso 0.0339 2 1 d
H1c19a H 0.199599 1.098788 -0.026783 Uiso 0.0455 2 1 d
H1c33b H 0.037932 0.416518 0.486728 Uiso 0.0521 2 1 d
H1c27a H 0.133673 0.46021 -0.080218 Uiso 0.0406 2 1 d
H1c15a H 0.404967 0.776892 0.035194 Uiso 0.0277 2 1 d
H2c15a H 0.49813 0.886113 0.078802 Uiso 0.0277 2 1 d
H1c43a H 0.827377 0.977498 0.158597 Uiso 0.0352 2 1 d
H1c19b H -0.448891 0.638026 0.322057 Uiso 0.0371 2 1 d
H1c24a H 0.195344 0.47457 0.109189 Uiso 0.0371 2 1 d
H1c32b H 0.108548 0.5242 0.414741 Uiso 0.0408 2 1 d
H1c24b H 0.360393 1.061411 0.356704 Uiso 0.0284 2 1 d
H1c37a H 0.637451 0.718598 0.219807 Uiso 0.0268 2 1 d
H2c37a H 0.672244 0.854044 0.223779 Uiso 0.0268 2 1 d
H1c8b H -0.162927 0.274378 0.127655 Uiso 0.0346 2 1 d
H1c30b H 0.453047 0.684936 0.399699 Uiso 0.0278 2 1 d
H2c30b H 0.324239 0.59218 0.362181 Uiso 0.0278 2 1 d
H1c9a H 0.688516 1.374954 0.355494 Uiso 0.0366 2 1 d
H1c42a H 1.02679 1.014216 0.128899 Uiso 0.0411 2 1 d
H1c32a H 0.592641 0.517704 0.050157 Uiso 0.0343 2 1 d
H1c34b H 0.196613 0.417238 0.557909 Uiso 0.0542 2 1 d
H1c18a H 0.261235 0.977374 -0.080803 Uiso 0.0421 2 1 d
H1c40b H 0.786936 1.111829 0.39284 Uiso 0.0399 2 1 d
H1c28b H -0.02364 1.009449 0.334714 Uiso 0.0359 2 1 d
H1c21a H 0.323778 0.986492 0.108243 Uiso 0.0359 2 1 d
H1c35b H 0.42544 0.523346 0.556255 Uiso 0.0507 2 1 d
H1c25b H 0.433385 1.253217 0.407396 Uiso 0.0341 2 1 d
H1c27b H 0.049646 1.201608 0.385489 Uiso 0.0423 2 1 d
H1c33a H 0.571007 0.324835 0.062344 Uiso 0.0427 2 1 d
H1c9b H -0.020908 0.185353 0.119544 Uiso 0.0354 2 1 d
H1c26b H 0.27833 1.323586 0.423154 Uiso 0.0381 2 1 d

loop_
_atom_site_aniso_label
_atom_site_aniso_type_symbol
_atom_site_aniso_U_11
_atom_site_aniso_U_22
_atom_site_aniso_U_33
_atom_site_aniso_U_12
_atom_site_aniso_U_13
_atom_site_aniso_U_23
Cl13a Cl 0.02298(19) 0.0325(2) 0.0322(2) 0.01159(16) 0.00323(16) 0.00376(16)
Cl12a Cl 0.02337(18) 0.02460(18) 0.0288(2) 0.01066(14) 0.00522(15) 0.00296(15)
Cl13b Cl 0.0288(2) 0.0360(2) 0.0375(2) 0.01888(17) -0.00159(17) -0.00869(18)
Cl12b Cl 0.0393(2) 0.0356(2) 0.0339(2) 0.02491(18) -0.00388(18) -0.00241(17)
P1a P 0.01908(18) 0.01605(17) 0.01721(19) 0.00623(14) 0.00542(15) 0.00149(14)
P1b P 0.01878(18) 0.01488(17) 0.01759(19) 0.00518(14) 0.00572(14) 0.00059(14)
O2b O 0.0231(5) 0.0170(5) 0.0212(6) 0.0056(4) 0.0081(4) 0.0009(4)
O2a O 0.0258(6) 0.0177(5) 0.0215(6) 0.0064(4) 0.0085(4) 0.0014(4)
O5b O 0.0250(6) 0.0203(5) 0.0266(6) 0.0066(4) 0.0104(5) 0.0034(4)
O5a O 0.0294(6) 0.0241(5) 0.0217(6) 0.0064(5) 0.0100(5) 0.0043(4)
N3b N 0.0238(7) 0.0170(6) 0.0181(7) 0.0061(5) 0.0086(5) 0.0007(5)
N29b N 0.0215(6) 0.0160(6) 0.0199(7) 0.0069(5) 0.0046(5) -0.0002(5)
N29a N 0.0216(6) 0.0201(6) 0.0172(6) 0.0094(5) 0.0037(5) 0.0003(5)
N14a N 0.0174(6) 0.0202(6) 0.0187(7) 0.0048(5) 0.0043(5) 0.0024(5)
N14b N 0.0205(6) 0.0184(6) 0.0192(6) 0.0077(5) 0.0067(5) 0.0032(5)
N3a N 0.0207(6) 0.0185(6) 0.0176(7) 0.0074(5) 0.0071(5) 0.0019(5)
C31b C 0.0338(9) 0.0198(7) 0.0243(8) 0.0134(7) 0.0065(7) 0.0012(6)
C4b C 0.0196(7) 0.0179(7) 0.0224(8) 0.0086(6) 0.0049(6) 0.0036(6)
C23a C 0.0152(7) 0.0249(8) 0.0262(8) 0.0037(6) 0.0039(6) -0.0006(6)
C11a C 0.0219(8) 0.0197(7) 0.0230(8) 0.0061(6) 0.0054(6) 0.0061(6)
C16a C 0.0203(8) 0.0226(7) 0.0228(8) 0.0033(6) 0.0039(6) 0.0034(6)
C42b C 0.0275(8) 0.0261(8) 0.0234(8) 0.0116(7) -0.0006(7) -0.0020(7)
C8a C 0.0357(9) 0.0207(7) 0.0283(9) 0.0120(7) 0.0108(7) 0.0030(7)
C7b C 0.0284(8) 0.0183(7) 0.0258(8) 0.0103(6) 0.0052(7) 0.0032(6)
C11b C 0.0205(8) 0.0201(7) 0.0277(9) 0.0057(6) 0.0051(7) 0.0005(6)
C20a C 0.0410(10) 0.0320(9) 0.0409(11) 0.0185(8) 0.0081(9) 0.0061(8)
C4a C 0.0180(7) 0.0185(7) 0.0200(8) 0.0072(6) 0.0037(6) 0.0025(6)
C38b C 0.0237(8) 0.0190(7) 0.0212(8) 0.0093(6) 0.0049(6) -0.0022(6)
C30a C 0.0257(8) 0.0243(7) 0.0186(8) 0.0113(6) 0.0067(6) 0.0006(6)
C34a C 0.0322(9) 0.0205(8) 0.0441(11) 0.0115(7) 0.0073(8) 0.0015(7)
C20b C 0.0265(8) 0.0231(8) 0.0269(9) 0.0065(7) 0.0045(7) 0.0014(7)
C17b C 0.0244(8) 0.0243(8) 0.0316(9) 0.0082(7) 0.0073(7) -0.0018(7)
C6a C 0.0233(8) 0.0153(7) 0.0201(8) 0.0051(6) 0.0062(6) 0.0044(6)
C41b C 0.0229(8) 0.0271(8) 0.0325(9) 0.0082(7) 0.0033(7) 0.0003(7)
C7a C 0.0240(8) 0.0181(7) 0.0228(8) 0.0067(6) 0.0069(6) 0.0054(6)
C37b C 0.0239(8) 0.0200(7) 0.0183(8) 0.0091(6) 0.0047(6) -0.0010(6)
C15b C 0.0231(8) 0.0224(7) 0.0191(8) 0.0096(6) 0.0075(6) 0.0037(6)
C16b C 0.0222(8) 0.0205(7) 0.0211(8) 0.0085(6) 0.0080(6) 0.0056(6)
C6b C 0.0231(8) 0.0146(7) 0.0237(8) 0.0051(6) 0.0075(6) 0.0031(6)
C35a C 0.0267(8) 0.0233(8) 0.0336(10) 0.0083(7) 0.0069(7) 0.0045(7)
C17a C 0.0239(8) 0.0310(8) 0.0239(9) 0.0064(7) 0.0040(7) 0.0037(7)
C21b C 0.0256(8) 0.0223(7) 0.0260(8) 0.0109(6) 0.0086(7) 0.0027(6)
C41a C 0.0220(8) 0.0328(9) 0.0314(9) 0.0081(7) 0.0047(7) -0.0078(7)
C40a C 0.0303(9) 0.0308(8) 0.0291(9) 0.0177(7) 0.0024(7) -0.0028(7)
C26a C 0.0287(9) 0.0325(9) 0.0429(11) 0.0092(7) 0.0043(8) -0.0126(8)
C22a C 0.0167(7) 0.0252(7) 0.0237(8) 0.0064(6) 0.0039(6) 0.0007(6)
C10b C 0.0292(9) 0.0221(8) 0.0352(10) 0.0097(7) 0.0091(7) -0.0028(7)
C39b C 0.0257(8) 0.0289(8) 0.0303(9) 0.0114(7) 0.0041(7) 0.0083(7)
C36b C 0.0410(10) 0.0233(8) 0.0305(10) 0.0133(7) -0.0004(8) 0.0011(7)
C18b C 0.0268(9) 0.0323(9) 0.0429(11) 0.0140(7) 0.0115(8) -0.0033(8)
C39a C 0.0297(8) 0.0261(8) 0.0231(8) 0.0144(7) 0.0043(7) 0.0026(6)
C36a C 0.0269(8) 0.0227(7) 0.0277(9) 0.0109(6) 0.0082(7) 0.0018(7)
C38a C 0.0223(8) 0.0224(7) 0.0179(8) 0.0093(6) 0.0005(6) -0.0008(6)
C22b C 0.0217(7) 0.0212(7) 0.0200(8) 0.0078(6) 0.0031(6) 0.0031(6)
C23b C 0.0248(8) 0.0211(7) 0.0212(8) 0.0094(6) 0.0043(6) 0.0053(6)
C31a C 0.0182(7) 0.0209(7) 0.0254(8) 0.0065(6) 0.0025(6) -0.0013(6)
C25a C 0.0378(10) 0.0259(9) 0.0445(12) 0.0111(8) 0.0023(9) -0.0024(8)
C28a C 0.0190(8) 0.0313(8) 0.0265(9) 0.0069(6) 0.0026(7) 0.0005(7)
C43b C 0.0276(8) 0.0207(7) 0.0206(8) 0.0079(6) 0.0038(6) -0.0008(6)
C10a C 0.0297(9) 0.0193(7) 0.0238(9) 0.0022(6) 0.0009(7) 0.0031(6)
C19a C 0.0355(10) 0.0342(9) 0.0411(11) 0.0134(8) 0.0034(8) 0.0146(8)
C33b C 0.0494(12) 0.0414(10) 0.0500(13) 0.0240(9) 0.0251(10) 0.0194(9)
C27a C 0.0229(8) 0.0411(10) 0.0271(9) 0.0078(7) 0.0034(7) -0.0068(8)
C15a C 0.0213(7) 0.0258(8) 0.0191(8) 0.0074(6) 0.0062(6) 0.0041(6)
C43a C 0.0315(9) 0.0258(8) 0.0328(9) 0.0145(7) 0.0078(7) 0.0054(7)
C19b C 0.0211(8) 0.0326(9) 0.0365(10) 0.0099(7) 0.0077(7) 0.0035(7)
C24a C 0.0298(9) 0.0261(8) 0.0292(10) 0.0077(7) 0.0033(7) -0.0004(7)
C32b C 0.0371(10) 0.0345(9) 0.0369(10) 0.0194(8) 0.0134(8) 0.0126(8)
C24b C 0.0243(8) 0.0236(7) 0.0233(8) 0.0107(6) 0.0055(6) 0.0053(6)
C37a C 0.0241(8) 0.0233(7) 0.0197(8) 0.0116(6) 0.0029(6) 0.0026(6)
C8b C 0.0313(9) 0.0221(8) 0.0254(9) 0.0075(7) 0.0007(7) -0.0005(7)
C30b C 0.0247(8) 0.0217(7) 0.0238(8) 0.0114(6) 0.0057(6) 0.0011(6)
C9a C 0.0407(10) 0.0180(7) 0.0262(9) 0.0082(7) 0.0067(8) -0.0002(7)
C42a C 0.0316(9) 0.0264(8) 0.0390(10) 0.0065(7) 0.0136(8) 0.0047(7)
C32a C 0.0283(9) 0.0285(8) 0.0284(9) 0.0122(7) 0.0090(7) 0.0005(7)
C34b C 0.0759(15) 0.0346(10) 0.0308(10) 0.0267(10) 0.0196(10) 0.0132(8)
C18a C 0.0292(9) 0.0389(9) 0.0285(10) 0.0080(7) 0.0028(7) 0.0112(8)
C40b C 0.0267(9) 0.0323(9) 0.0352(10) 0.0072(7) 0.0083(7) 0.0108(8)
C28b C 0.0267(9) 0.0260(8) 0.0368(10) 0.0127(7) 0.0035(7) 0.0046(7)
C21a C 0.0330(9) 0.0287(8) 0.0247(9) 0.0113(7) 0.0057(7) 0.0040(7)
C35b C 0.0646(14) 0.0290(9) 0.0287(10) 0.0211(9) -0.0021(9) 0.0036(8)
C25b C 0.0299(9) 0.0220(8) 0.0253(9) 0.0063(7) 0.0014(7) 0.0024(7)
C27b C 0.0372(10) 0.0296(9) 0.0465(11) 0.0213(8) 0.0113(9) 0.0053(8)
C33a C 0.0390(10) 0.0270(8) 0.0425(11) 0.0161(8) 0.0139(9) -0.0027(8)
C9b C 0.0343(9) 0.0185(7) 0.0283(9) 0.0068(7) 0.0062(7) -0.0048(7)
C26b C 0.0432(10) 0.0222(8) 0.0293(9) 0.0147(7) 0.0079(8) 0.0022(7)

loop_
_atom_type_symbol
_atom_type_scat_dispersion_real
_atom_type_scat_dispersion_imag
_atom_type_scat_source
C 0.0181 0.0091 'International Tables Vol C tables 4.2.6.8 and 6.1.1.1'
H 0.0000 0.0000 'International Tables Vol C tables 4.2.6.8 and 6.1.1.1'
Cl 0.3639 0.7018 'International Tables Vol C tables 4.2.6.8 and 6.1.1.1'
N 0.0311 0.0180 'International Tables Vol C tables 4.2.6.8 and 6.1.1.1'
O 0.0492 0.0322 'International Tables Vol C tables 4.2.6.8 and 6.1.1.1'
P 0.2955 0.4335 'International Tables Vol C tables 4.2.6.8 and 6.1.1.1'

loop_
_geom_angle_atom_site_label_1
_geom_angle_atom_site_label_2
_geom_angle_atom_site_label_3
_geom_angle
O2a P1a N29a 118.36(8)
O2a P1a N14a 110.74(6)
O2a P1a N3a 105.14(7)
N29a P1a N14a 106.27(7)
N29a P1a N3a 104.64(6)
N14a P1a N3a 111.58(7)
O2b P1b N3b 104.65(7)
O2b P1b N29b 118.32(6)
O2b P1b N14b 110.32(7)
N3b P1b N29b 106.06(7)
N3b P1b N14b 112.89(7)
N29b P1b N14b 104.76(8)
Cl13b N3b P1b 132.22(7)
Cl13b N3b C4b 65.64(10)
Cl13b N3b H1n3b 79.3(16)
P1b N3b C4b 128.11(13)
P1b N3b H1n3b 114.4(12)
C4b N3b H1n3b 117.1(11)
P1b N29b C37b 116.32(11)
P1b N29b C30b 126.17(11)
C37b N29b C30b 113.96(13)
P1a N29a C30a 118.82(10)
P1a N29a C37a 119.71(12)
C30a N29a C37a 115.86(15)
P1a N14a C22a 119.70(10)
P1a N14a C15a 123.70(10)
C22a N14a C15a 114.44(12)
P1b N14b C15b 124.06(12)
P1b N14b C22b 119.91(11)
C15b N14b C22b 115.41(15)
Cl12a N3a P1a 128.54(7)
Cl12a N3a C4a 68.02(10)
Cl12a N3a H1n3a 72.2(15)
P1a N3a C4a 127.92(12)
P1a N3a H1n3a 114.7(11)
C4a N3a H1n3a 117.4(11)
C36b C31b C32b 118.70(17)
C36b C31b C30b 119.83(16)
C32b C31b C30b 121.38(16)
O5b C4b N3b 124.00(14)
O5b C4b C6b 120.68(12)
N3b C4b C6b 115.32(14)
C22a C23a C28a 120.83(17)
C22a C23a C24a 120.22(16)
C28a C23a C24a 118.95(17)
C6a C11a C10a 122.34(19)
C17a C16a C15a 120.22(17)
C17a C16a C21a 118.62(18)
C15a C16a C21a 121.13(15)
C41b C42b C43b 119.54(17)
C41b C42b H1c42b 120.23
C43b C42b H1c42b 120.23
C7a C8a C9a 119.0(2)
C7a C8a H1c8a 120.5
C9a C8a H1c8a 120.5
C6b C7b C8b 122.25(19)
C6b C11b C10b 122.42(15)
C19a C20a C21a 120.4(2)
C19a C20a H1c20a 119.78
C21a C20a H1c20a 119.78
O5a C4a N3a 124.63(14)
O5a C4a C6a 120.39(12)
N3a C4a C6a 114.98(14)
C37b C38b C39b 121.48(15)
C37b C38b C43b 120.01(14)
C39b C38b C43b 118.51(15)
N29a C30a C31a 117.20(14)
N29a C30a H1c30a 109.47
N29a C30a H2c30a 109.47
C31a C30a H1c30a 109.47
C31a C30a H2c30a 109.47
H1c30a C30a H2c30a 100.45
C35a C34a C33a 119.54(19)
C35a C34a H1c34a 120.23
C33a C34a H1c34a 120.23
C21b C20b C19b 120.50(14)
C21b C20b H1c20b 119.75
C19b C20b H1c20b 119.75
C16b C17b C18b 121.26(14)
C16b C17b H1c17b 119.37
C18b C17b H1c17b 119.37
C11a C6a C4a 120.28(17)
C11a C6a C7a 116.99(14)
C4a C6a C7a 122.58(13)
C42b C41b C40b 119.65(16)
C42b C41b H1c41b 120.17
C40b C41b H1c41b 120.17
C8a C7a C6a 122.03(15)
N29b C37b C38b 114.35(15)
N29b C37b H1c37b 109.47
N29b C37b H2c37b 109.47
C38b C37b H1c37b 109.47
C38b C37b H2c37b 109.47
H1c37b C37b H2c37b 104.1
N14b C15b C16b 112.87(13)
N14b C15b H1c15b 109.47
N14b C15b H2c15b 109.47
C16b C15b H1c15b 109.47
C16b C15b H2c15b 109.47
H1c15b C15b H2c15b 105.84
C17b C16b C15b 120.40(12)
C17b C16b C21b 118.37(16)
C15b C16b C21b 121.22(17)
C4b C6b C7b 120.99(17)
C4b C6b C11b 122.21(14)
C7b C6b C11b 116.74(15)
C34a C35a C36a 120.26(18)
C34a C35a H1c35a 119.87
C36a C35a H1c35a 119.87
C16a C17a C18a 120.86(19)
C16a C17a H1c17a 119.57
C18a C17a H1c17a 119.57
C20b C21b C16b 120.66(18)
C20b C21b H1c21b 119.67
C16b C21b H1c21b 119.67
C40a C41a C42a 119.27(19)
C40a C41a H1c41a 120.36
C42a C41a H1c41a 120.37
C41a C40a C39a 120.0(2)
C41a C40a H1c40a 119.98
C39a C40a H1c40a 119.98
C25a C26a C27a 119.74(19)
C25a C26a H1c26a 120.13
C27a C26a H1c26a 120.13
N14a C22a C23a 112.67(15)
N14a C22a H1c22a 109.47
N14a C22a H2c22a 109.47
C23a C22a H1c22a 109.47
C23a C22a H2c22a 109.47
H1c22a C22a H2c22a 106.07
C11b C10b C9b 118.8(2)
C11b C10b H1c10b 120.59
C9b C10b H1c10b 120.59
C38b C39b C40b 120.21(17)
C38b C39b H1c39b 119.89
C40b C39b H1c39b 119.89
C31b C36b C35b 120.94(19)
C31b C36b H1c36b 119.53
C35b C36b H1c36b 119.53
C17b C18b C19b 119.7(2)
C17b C18b H1c18b 120.17
C19b C18b H1c18b 120.17
C40a C39a C38a 121.04(16)
C40a C39a H1c39a 119.48
C38a C39a H1c39a 119.48
C35a C36a C31a 120.31(18)
C35a C36a H1c36a 119.84
C31a C36a H1c36a 119.84
C39a C38a C43a 118.79(17)
C39a C38a C37a 119.99(14)
C43a C38a C37a 121.21(18)
N14b C22b C23b 113.47(13)
N14b C22b H1c22b 109.47
N14b C22b H2c22b 109.47
C23b C22b H1c22b 109.47
C23b C22b H2c22b 109.47
H1c22b C22b H2c22b 105.15
C22b C23b C24b 120.48(18)
C22b C23b C28b 120.93(13)
C24b C23b C28b 118.56(15)
C30a C31a C36a 123.32(17)
C30a C31a C32a 117.80(15)
C36a C31a C32a 118.85(17)
C26a C25a C24a 120.3(2)
C26a C25a H1c25a 119.85
C24a C25a H1c25a 119.85
C23a C28a C27a 120.44(18)
C23a C28a H1c28a 119.78
C27a C28a H1c28a 119.78
C42b C43b C38b 121.37(15)
C42b C43b H1c43b 119.31
C38b C43b H1c43b 119.32
C11a C10a C9a 118.77(15)
C11a C10a H1c10a 120.61
C9a C10a H1c10a 120.61
C20a C19a C18a 119.4(2)
C20a C19a H1c19a 120.29
C18a C19a H1c19a 120.28
C32b C33b C34b 120.2(2)
C32b C33b H1c33b 119.91
C34b C33b H1c33b 119.91
C26a C27a C28a 120.32(18)
C26a C27a H1c27a 119.84
C28a C27a H1c27a 119.84
N14a C15a C16a 113.29(16)
N14a C15a H1c15a 109.47
N14a C15a H2c15a 109.47
C16a C15a H1c15a 109.47
C16a C15a H2c15a 109.47
H1c15a C15a H2c15a 105.36
C38a C43a C42a 120.1(2)
C38a C43a H1c43a 119.96
C42a C43a H1c43a 119.96
C20b C19b C18b 119.51(17)
C20b C19b H1c19b 120.24
C18b C19b H1c19b 120.24
C23a C24a C25a 120.26(18)
C23a C24a H1c24a 119.87
C25a C24a H1c24a 119.87
C31b C32b C33b 120.46(19)
C31b C32b H1c32b 119.77
C33b C32b H1c32b 119.77
C23b C24b C25b 120.72(19)
C23b C24b H1c24b 119.64
C25b C24b H1c24b 119.64
N29a C37a C38a 112.48(13)
N29a C37a H1c37a 109.47
N29a C37a H2c37a 109.47
C38a C37a H1c37a 109.47
C38a C37a H2c37a 109.47
H1c37a C37a H2c37a 106.29
C7b C8b C9b 118.91(16)
C7b C8b H1c8b 120.54
C9b C8b H1c8b 120.54
N29b C30b C31b 114.07(16)
N29b C30b H1c30b 109.47
N29b C30b H2c30b 109.47
C31b C30b H1c30b 109.47
C31b C30b H2c30b 109.47
H1c30b C30b H2c30b 104.44
C8a C9a C10a 120.87(16)
C8a C9a H1c9a 119.56
C10a C9a H1c9a 119.56
C41a C42a C43a 120.76(17)
C41a C42a H1c42a 119.62
C43a C42a H1c42a 119.62
C31a C32a C33a 120.74(18)
C31a C32a H1c32a 119.63
C33a C32a H1c32a 119.63
C33b C34b C35b 119.7(2)
C33b C34b H1c34b 120.15
C35b C34b H1c34b 120.15
C17a C18a C19a 120.14(19)
C17a C18a H1c18a 119.93
C19a C18a H1c18a 119.93
C41b C40b C39b 120.70(17)
C41b C40b H1c40b 119.65
C39b C40b H1c40b 119.65
C23b C28b C27b 120.75(15)
C23b C28b H1c28b 119.63
C27b C28b H1c28b 119.63
C16a C21a C20a 120.49(18)
C16a C21a H1c21a 119.75
C20a C21a H1c21a 119.75
C36b C35b C34b 120.0(2)
C36b C35b H1c35b 119.99
C34b C35b H1c35b 119.99
C24b C25b C26b 120.48(15)
C24b C25b H1c25b 119.76
C26b C25b H1c25b 119.76
C28b C27b C26b 120.3(2)
C28b C27b H1c27b 119.83
C26b C27b H1c27b 119.83
C34a C33a C32a 120.3(2)
C34a C33a H1c33a 119.87
C32a C33a H1c33a 119.88
C10b C9b C8b 120.81(16)
C10b C9b H1c9b 119.59
C8b C9b H1c9b 119.59
C25b C26b C27b 119.14(16)
C25b C26b H1c26b 120.43
C27b C26b H1c26b 120.43

loop_
_geom_bond_atom_site_label_1
_geom_bond_atom_site_label_2
_geom_bond_distance
Cl12a N3a 3.3246(17)
Cl13b N3b 3.3664(17)
P1a O2a 1.4793(11)
P1a N29a 1.6464(17)
P1a N14a 1.6376(14)
P1a N3a 1.6914(13)
P1b O2b 1.4798(11)
P1b N3b 1.6950(13)
P1b N29b 1.6428(14)
P1b N14b 1.6427(17)
O5b C4b 1.217(2)
O5a C4a 1.214(2)
N3b C4b 1.3604(17)
N3b H1n3b 0.81(2)
N29b C37b 1.4859(18)
N29b C30b 1.474(3)
N29a C30a 1.472(2)
N29a C37a 1.487(2)
N14a C22a 1.4834(17)
N14a C15a 1.473(2)
N14b C15b 1.478(2)
N14b C22b 1.475(2)
N3a C4a 1.3697(18)
N3a H1n3a 0.86(2)
C31b C36b 1.387(3)
C31b C32b 1.390(3)
C31b C30b 1.516(2)
C4b C6b 1.517(2)
C23a C22a 1.508(2)
C23a C28a 1.392(2)
C23a C24a 1.391(3)
C11a C6a 1.392(2)
C11a C10a 1.385(2)
C16a C17a 1.388(2)
C16a C15a 1.508(3)
C16a C21a 1.392(3)
C42b C41b 1.383(2)
C42b C43b 1.396(2)
C42b H1c42b 0.96
C8a C7a 1.387(2)
C8a C9a 1.382(2)
C8a H1c8a 0.96
C7b C6b 1.391(2)
C7b C8b 1.388(2)
C11b C6b 1.392(3)
C11b C10b 1.386(2)
C20a C19a 1.387(3)
C20a C21a 1.385(3)
C20a H1c20a 0.96
C4a C6a 1.514(2)
C38b C37b 1.520(2)
C38b C39b 1.393(2)
C38b C43b 1.387(2)
C30a C31a 1.513(2)
C30a H1c30a 0.96
C30a H2c30a 0.96
C34a C35a 1.384(3)
C34a C33a 1.381(3)
C34a H1c34a 0.96
C20b C21b 1.382(3)
C20b C19b 1.386(3)
C20b H1c20b 0.96
C17b C16b 1.388(3)
C17b C18b 1.388(3)
C17b H1c17b 0.96
C6a C7a 1.390(3)
C41b C40b 1.384(3)
C41b H1c41b 0.96
C37b H1c37b 0.96
C37b H2c37b 0.96
C15b C16b 1.513(2)
C15b H1c15b 0.96
C15b H2c15b 0.96
C16b C21b 1.3926(19)
C35a C36a 1.395(3)
C35a H1c35a 0.96
C17a C18a 1.389(3)
C17a H1c17a 0.96
C21b H1c21b 0.96
C41a C40a 1.382(2)
C41a C42a 1.383(3)
C41a H1c41a 0.96
C40a C39a 1.384(3)
C40a H1c40a 0.96
C26a C25a 1.385(3)
C26a C27a 1.377(3)
C26a H1c26a 0.96
C22a H1c22a 0.96
C22a H2c22a 0.96
C10b C9b 1.382(2)
C10b H1c10b 0.96
C39b C40b 1.392(2)
C39b H1c39b 0.96
C36b C35b 1.392(3)
C36b H1c36b 0.96
C18b C19b 1.388(2)
C18b H1c18b 0.96
C39a C38a 1.389(3)
C39a H1c39a 0.96
C36a C31a 1.388(2)
C36a H1c36a 0.96
C38a C43a 1.385(2)
C38a C37a 1.511(3)
C22b C23b 1.519(2)
C22b H1c22b 0.96
C22b H2c22b 0.96
C23b C24b 1.391(2)
C23b C28b 1.390(3)
C31a C32a 1.388(3)
C25a C24a 1.390(3)
C25a H1c25a 0.96
C28a C27a 1.389(3)
C28a H1c28a 0.96
C43b H1c43b 0.96
C10a C9a 1.383(3)
C10a H1c10a 0.96
C19a C18a 1.381(3)
C19a H1c19a 0.96
C33b C32b 1.393(3)
C33b C34b 1.387(3)
C33b H1c33b 0.96
C27a H1c27a 0.96
C15a H1c15a 0.96
C15a H2c15a 0.96
C43a C42a 1.390(3)
C43a H1c43a 0.96
C19b H1c19b 0.96
C24a H1c24a 0.96
C32b H1c32b 0.96
C24b C25b 1.386(2)
C24b H1c24b 0.96
C37a H1c37a 0.96
C37a H2c37a 0.96
C8b C9b 1.382(3)
C8b H1c8b 0.96
C30b H1c30b 0.96
C30b H2c30b 0.96
C9a H1c9a 0.96
C42a H1c42a 0.96
C32a C33a 1.388(3)
C32a H1c32a 0.96
C34b C35b 1.378(3)
C34b H1c34b 0.96
C18a H1c18a 0.96
C40b H1c40b 0.96
C28b C27b 1.389(2)
C28b H1c28b 0.96
C21a H1c21a 0.96
C35b H1c35b 0.96
C25b C26b 1.387(3)
C25b H1c25b 0.96
C27b C26b 1.386(2)
C27b H1c27b 0.96
C33a H1c33a 0.96
C9b H1c9b 0.96
C26b H1c26b 0.96

loop_
_geom_hbond_atom_site_label_D
_geom_hbond_atom_site_label_H
_geom_hbond_atom_site_label_A
_geom_hbond_distance_DH
_geom_hbond_distance_HA
_geom_hbond_distance_DA
_geom_hbond_angle_DHA
N3a H1n3a O2b 0.86(2) 1.94(2) 2.7980(19) 174.2(18)
N3b H1n3b O2a 0.81(2) 1.95(2) 2.7659(19) 178.5(15)
C21b H1c21b O5b 0.96 2.46 3.292(3) 145.11
C22a H2c22a O2a 0.96 2.45 2.900(2) 108.15
C22b H2c22b O2b 0.96 2.49 2.926(2) 107.28
C15a H2c15a O5a 0.96 2.38 3.1033(16) 131.75
C32b H1c32b O5b 0.96 2.32 3.167(2) 146.78
